data_2101632
loop_
_publ_author_name
'Jones, R.'
'Rattray, A. G. M.'
'Rettig, S. J.'
'Scheffer, J. R.'
'Trotter, J.'

_publ_section_title
;
 Structures and photochemistry of dibenzobarrelene monoamides
;
_journal_issue 6
_journal_name_full 'Acta Crystallographica Section B'
_journal_page_first 1007
_journal_page_last 1013
_journal_paper_doi 10.1107/S0108768196009056
_journal_volume 52
_journal_year 1996
_chemical_formula_moiety 'C23 H25 N O '
_chemical_formula_sum 'C23 H25 N O'
_chemical_formula_weight 331.46
_space_group_IT_number 14
_symmetry_cell_setting monoclinic
_symmetry_space_group_name_Hall '-P 2ybc'
_symmetry_space_group_name_H-M 'P 1 21/c 1'
_audit_creation_method 'by teXsan v1.7'
_cell_angle_alpha 90
_cell_angle_beta 107.836(7)
_cell_angle_gamma 90
_cell_formula_units_Z 4
_cell_length_a 10.8460(10)
_cell_length_b 10.788(2)
_cell_length_c 17.0463(9)
_cell_measurement_reflns_used 25
_cell_measurement_temperature 294
_cell_measurement_theta_max 18.2
_cell_measurement_theta_min 11.4
_cell_volume 1898.7(4)
_computing_cell_refinement 'MSC/AFC (Molecular Structure Corporation, 1988)'
_computing_data_collection 'MSC/AFC (Molecular Structure Corporation, 1988)'
_computing_data_reduction 'TEXSAN (Molecular Structure Corporation, 1995)'
_computing_publication_material 'TEXSAN (Molecular Structure Corporation, 1995)'
_computing_structure_refinement 'TEXSAN (Molecular Structure Corporation, 1995)'
_computing_structure_solution 'SIR92 (Altomare et al., 1993)'
_diffrn_ambient_temperature 294.2
_diffrn_measurement_device 'Rigaku AFC6S'
_diffrn_measurement_method \w-2\q
_diffrn_radiation_monochromator graphite
_diffrn_radiation_source 'X-ray tube'
_diffrn_radiation_type MoK\a
_diffrn_radiation_wavelength 0.7107
_diffrn_reflns_av_R_equivalents 0.027
_diffrn_reflns_limit_h_max 14
_diffrn_reflns_limit_h_min 0
_diffrn_reflns_limit_k_max 14
_diffrn_reflns_limit_k_min 0
_diffrn_reflns_limit_l_max 21
_diffrn_reflns_limit_l_min -21
_diffrn_reflns_number 4833
_diffrn_reflns_reduction_process 'Lp corrections applied'
_diffrn_reflns_theta_max 27.50
_diffrn_reflns_theta_min 1.89
_diffrn_standards_decay_% 0.3
_diffrn_standards_interval_count 200
_diffrn_standards_number 3
_exptl_absorpt_coefficient_mu 0.065
_exptl_absorpt_correction_T_max 1.000
_exptl_absorpt_correction_T_min 0.942
_exptl_absorpt_correction_type
;
\y scans (North, Phillips & Mathews, 1968)
;
_exptl_crystal_colour colorless
_exptl_crystal_density_diffrn 1.159
_exptl_crystal_density_meas ?
_exptl_crystal_description prism
_exptl_crystal_F_000 712.00
_exptl_crystal_size_max 0.42
_exptl_crystal_size_mid 0.37
_exptl_crystal_size_min 0.22
_refine_diff_density_max 0.19
_refine_diff_density_min -0.12
_refine_ls_extinction_coef 0.00000089(4)
_refine_ls_extinction_method 'Zachariasen (1967)'
_refine_ls_goodness_of_fit_all 1.763
_refine_ls_goodness_of_fit_obs 2.227
_refine_ls_hydrogen_treatment 'C-H riding'
_refine_ls_matrix_type full
_refine_ls_number_constraints 0
_refine_ls_number_parameters 227
_refine_ls_number_reflns 2360
_refine_ls_number_restraints 0
_refine_ls_R_factor_all 0.1152
_refine_ls_R_factor_obs 0.0372
_refine_ls_shift/esd_max 0.0003
_refine_ls_structure_factor_coef F
_refine_ls_weighting_details 'w = 1/[\s^2^(Fo)]'
_refine_ls_weighting_scheme calc
_refine_ls_wR_factor_all 0.0370
_refine_ls_wR_factor_obs 0.0336
_reflns_number_observed 2360
_reflns_number_total 4358
_reflns_observed_criterion >3.00\s(I)
_cod_data_source_file fg0004.cif
_cod_data_source_block 1-Pr
_cod_depositor_comments
;
The following automatic conversions were performed:

'_refine_ls_weighting_scheme' value 'w = 1/[\s^2^(Fo)]' was changed
to 'calc'. New tag '_refine_ls_weighting_details' was created. The
value of the new tag was set to 'w = 1/[\s^2^(Fo)]'.

Automatic conversion script
Id: cif_fix_values 3143 2015-03-26 13:38:13Z robertas 
;
_cod_original_sg_symbol_H-M 'P 21/c'
_cod_original_formula_sum 'C23 H25 N O '
_cod_database_code 2101632
_cod_database_fobs_code 2101632

loop_
_symmetry_equiv_pos_as_xyz
'   +x,   +y,   +z'
'   -x,1/2+y,1/2-z'
'   -x,   -y,   -z'
'   +x,1/2-y,1/2+z'

loop_
_atom_site_aniso_label
_atom_site_aniso_U_11
_atom_site_aniso_U_22
_atom_site_aniso_U_33
_atom_site_aniso_U_12
_atom_site_aniso_U_13
_atom_site_aniso_U_23
O(1) 0.0446(8) 0.0830(10) 0.0367(8) -0.0089(8) 0.0149(6) -0.0025(8)
N(1) 0.0273(8) 0.0480(10) 0.0352(8) -0.0015(7) 0.0068(7) -0.0047(8)
C(1) 0.0490(10) 0.0400(10) 0.0580(10) -0.0010(10) 0.0230(10) -0.0050(10)
C(2) 0.068(2) 0.0530(10) 0.061(2) -0.0170(10) 0.0280(10) -0.0170(10)
C(3) 0.0510(10) 0.067(2) 0.0430(10) -0.0210(10) 0.0140(10) -0.0140(10)
C(4) 0.0360(10) 0.0620(10) 0.0350(10) -0.0030(10) 0.0107(9) 0.0000(10)
C(4a) 0.0330(10) 0.0430(10) 0.0302(10) -0.0021(9) 0.0119(8) -0.0016(9)
C(5) 0.0450(10) 0.0600(10) 0.0520(10) -0.0100(10) 0.0190(10) -0.0160(10)
C(6) 0.074(2) 0.081(2) 0.0450(10) -0.0250(10) 0.0320(10) -0.0200(10)
C(7) 0.072(2) 0.081(2) 0.0370(10) -0.0280(10) 0.0130(10) 0.0000(10)
C(8) 0.0490(10) 0.0590(10) 0.0400(10) -0.0120(10) 0.0060(10) 0.0080(10)
C(8a) 0.0350(10) 0.0430(10) 0.0340(10) -0.0085(9) 0.0065(8) 0.0021(9)
C(9a) 0.0360(10) 0.0370(10) 0.0370(10) 0.0001(9) 0.0146(8) 0.0013(9)
C(9) 0.0288(10) 0.0380(10) 0.0420(10) 0.0047(8) 0.0079(8) 0.0071(9)
C(10) 0.0305(10) 0.0400(10) 0.0380(10) 0.0057(9) 0.0072(8) 0.0020(9)
C(10a) 0.0370(10) 0.0440(10) 0.0340(10) -0.0067(9) 0.0112(8) -0.0052(9)
C(11) 0.0311(10) 0.0370(10) 0.0305(9) -0.0014(9) 0.0069(8) 0.0014(9)
C(12) 0.0360(10) 0.0360(10) 0.0340(10) 0.0004(9) 0.0084(8) 0.0020(9)
C(13) 0.0344(10) 0.0360(10) 0.0370(10) 0.0006(9) 0.0093(8) 0.0014(9)
C(14) 0.0300(10) 0.0560(10) 0.0540(10) -0.0072(10) 0.0133(9) -0.0110(10)
C(15) 0.0350(10) 0.0660(10) 0.0360(10) -0.0010(10) 0.0063(9) -0.0010(10)
C(16) 0.0420(10) 0.094(2) 0.106(2) -0.0010(10) 0.0300(10) -0.040(2)
C(17) 0.059(2) 0.089(2) 0.095(2) -0.0290(10) 0.0270(10) 0.008(2)
C(18) 0.070(2) 0.084(2) 0.0570(10) -0.0010(10) 0.0030(10) 0.0190(10)
C(19) 0.0550(10) 0.079(2) 0.0520(10) 0.0020(10) 0.0130(10) -0.0240(10)

loop_
_atom_site_label
_atom_site_fract_x
_atom_site_fract_y
_atom_site_fract_z
_atom_site_U_iso_or_equiv
_atom_site_thermal_displace_type
_atom_site_calc_flag
_atom_site_occupancy
O(1) 0.32590(10) 0.15160(10) 0.46957(8) 0.0542(4) Uani d 1.000
N(1) 0.22720(10) 0.13420(10) 0.33230(8) 0.0375(4) Uani d 1.000
C(1) 0.6100(2) 0.4770(2) 0.43940(10) 0.0478(7) Uani d 1.000
C(2) 0.7248(2) 0.5202(2) 0.49440(10) 0.0585(8) Uani d 1.000
C(3) 0.8307(2) 0.4434(2) 0.52070(10) 0.0540(7) Uani d 1.000
C(4) 0.8242(2) 0.3215(2) 0.49320(10) 0.0445(6) Uani d 1.000
C(4a) 0.7102(2) 0.2782(2) 0.43810(10) 0.0349(5) Uani d 1.000
C(5) 0.7136(2) 0.1395(2) 0.25040(10) 0.0516(7) Uani d 1.000
C(6) 0.6718(2) 0.1810(2) 0.16930(10) 0.0633(8) Uani d 1.000
C(7) 0.5685(2) 0.2614(2) 0.14290(10) 0.0645(8) Uani d 1.000
C(8) 0.5037(2) 0.3009(2) 0.19680(10) 0.0513(7) Uani d 1.000
C(8a) 0.5443(2) 0.2599(2) 0.27770(10) 0.0383(5) Uani d 1.000
C(9a) 0.6033(2) 0.3568(2) 0.41100(10) 0.0362(5) Uani d 1.000
C(9) 0.4895(2) 0.2967(2) 0.34650(10) 0.0369(5) Uani d 1.000
C(10) 0.6850(2) 0.1516(2) 0.39690(10) 0.0367(5) Uani d 1.000
C(10a) 0.6502(2) 0.1798(2) 0.30480(10) 0.0381(5) Uani d 1.000
C(11) 0.4605(2) 0.1760(2) 0.38501(10) 0.0335(5) Uani d 1.000
C(12) 0.5628(2) 0.1025(2) 0.41190(10) 0.0358(5) Uani d 1.000
C(13) 0.3321(2) 0.1518(2) 0.39870(10) 0.0359(5) Uani d 1.000
C(14) 0.0981(2) 0.1169(2) 0.34360(10) 0.0470(6) Uani d 1.000
C(15) 0.2352(2) 0.1221(2) 0.24770(10) 0.0468(6) Uani d 1.000
C(16) 0.0558(2) 0.2311(2) 0.3806(2) 0.0791(9) Uani d 1.000
C(17) 0.0903(2) -0.0002(3) 0.3906(2) 0.0802(9) Uani d 1.000
C(18) 0.1637(2) 0.2261(2) 0.19210(10) 0.0741(8) Uani d 1.000
C(19) 0.1893(2) -0.0046(2) 0.21140(10) 0.0632(7) Uani d 1.000
H(1) 0.5344 0.5316 0.4209 0.057 Uiso c 1.000
H(2) 0.7302 0.6057 0.5147 0.070 Uiso c 1.000
H(3) 0.9115 0.4750 0.5591 0.065 Uiso c 1.000
H(4) 0.8996 0.2667 0.5126 0.053 Uiso c 1.000
H(5) 0.7872 0.0824 0.2688 0.062 Uiso c 1.000
H(6) 0.7163 0.1528 0.1304 0.076 Uiso c 1.000
H(7) 0.5409 0.2906 0.0857 0.077 Uiso c 1.000
H(8) 0.4297 0.3574 0.1778 0.062 Uiso c 1.000
H(9) 0.4140 0.3514 0.3277 0.044 Uiso c 1.000
H(10) 0.7588 0.0951 0.4163 0.044 Uiso c 1.000
H(11) 0.5598 0.0231 0.4393 0.043 Uiso c 1.000
H(12) 0.0363 0.1068 0.2884 0.056 Uiso c 1.000
H(13) 0.3268 0.1292 0.2513 0.056 Uiso c 1.000
H(14) 0.1171 0.2470 0.4353 0.095 Uiso c 1.000
H(15) 0.0539 0.3027 0.3448 0.095 Uiso c 1.000
H(16) -0.0308 0.2175 0.3855 0.095 Uiso c 1.000
H(17) 0.0031 -0.0081 0.3959 0.096 Uiso c 1.000
H(18) 0.1087 -0.0721 0.3609 0.096 Uiso c 1.000
H(19) 0.1540 0.0037 0.4456 0.096 Uiso c 1.000
H(20) 0.2016 0.3059 0.2145 0.089 Uiso c 1.000
H(21) 0.1713 0.2150 0.1367 0.089 Uiso c 1.000
H(22) 0.0721 0.2244 0.1892 0.089 Uiso c 1.000
H(23) 0.0990 -0.0170 0.2097 0.076 Uiso c 1.000
H(24) 0.1958 -0.0095 0.1553 0.076 Uiso c 1.000
H(25) 0.2436 -0.0691 0.2456 0.076 Uiso c 1.000

loop_
_atom_type_symbol
_atom_type_scat_dispersion_real
_atom_type_scat_dispersion_imag
_atom_type_scat_source
C 0.003 0.002
;International Tables for Crystallography
(1992, Vol. C, Tables 4.2.6.8 and 6.1.1.1)
;
H 0.000 0.000
;International Tables for Crystallography
(1992, Vol. C, Table 6.1.1.2)
;
N 0.006 0.003
;International Tables for Crystallography
(1992, Vol. C, Tables 4.2.6.8 and 6.1.1.1)
;
O 0.011 0.006
;International Tables for Crystallography
(1992, Vol. C, Tables 4.2.6.8 and 6.1.1.1)
;

loop_
_geom_angle_atom_site_label_1
_geom_angle_atom_site_label_2
_geom_angle_atom_site_label_3
_geom_angle
_geom_angle_publ_flag
C(13) N(1) C(14) 119.70(10) no
C(13) N(1) C(15) 123.00(10) no
C(14) N(1) C(15) 117.10(10) no
C(2) C(1) C(9a) 119.5(2) no
C(2) C(1) H(1) 120.3 no
C(9a) C(1) H(1) 120.3 no
C(1) C(2) C(3) 120.3(2) no
C(1) C(2) H(2) 119.9 no
C(3) C(2) H(2) 119.9 no
C(2) C(3) C(4) 120.6(2) no
C(2) C(3) H(3) 119.7 no
C(4) C(3) H(3) 119.7 no
C(3) C(4) C(4a) 119.3(2) no
C(3) C(4) H(4) 120.4 no
C(4a) C(4) H(4) 120.4 no
C(4) C(4a) C(9a) 119.9(2) no
C(4) C(4a) C(10) 127.7(2) no
C(9a) C(4a) C(10) 112.30(10) no
C(6) C(5) C(10a) 119.2(2) no
C(6) C(5) H(5) 120.4 no
C(10a) C(5) H(5) 120.4 no
C(5) C(6) C(7) 120.8(2) no
C(5) C(6) H(6) 119.6 no
C(7) C(6) H(6) 119.6 no
C(6) C(7) C(8) 120.4(2) no
C(6) C(7) H(7) 119.8 no
C(8) C(7) H(7) 119.8 no
C(7) C(8) C(8a) 119.3(2) no
C(7) C(8) H(8) 120.3 no
C(8a) C(8) H(8) 120.3 no
C(8) C(8a) C(9) 127.1(2) no
C(8) C(8a) C(10a) 120.3(2) no
C(9) C(8a) C(10a) 112.5(2) no
C(1) C(9a) C(4a) 120.4(2) no
C(1) C(9a) C(9) 126.7(2) no
C(4a) C(9a) C(9) 112.8(2) no
C(8a) C(9) C(9a) 104.20(10) no
C(8a) C(9) C(11) 106.80(10) no
C(8a) C(9) H(9) 113.0 no
C(9a) C(9) C(11) 106.20(10) no
C(9a) C(9) H(9) 113.0 no
C(11) C(9) H(9) 113.0 no
C(4a) C(10) C(10a) 104.40(10) no
C(4a) C(10) C(12) 106.10(10) no
C(4a) C(10) H(10) 113.0 no
C(10a) C(10) C(12) 106.80(10) no
C(10a) C(10) H(10) 113.0 no
C(12) C(10) H(10) 113.0 no
C(5) C(10a) C(8a) 120.0(2) no
C(5) C(10a) C(10) 127.5(2) no
C(8a) C(10a) C(10) 112.5(2) no
C(9) C(11) C(12) 113.3(2) no
C(9) C(11) C(13) 122.40(10) no
C(12) C(11) C(13) 124.0(2) no
C(10) C(12) C(11) 114.4(2) no
C(10) C(12) H(11) 122.8 no
C(11) C(12) H(11) 122.8 no
O(1) C(13) N(1) 122.6(2) no
O(1) C(13) C(11) 119.0(2) no
N(1) C(13) C(11) 118.40(10) no
N(1) C(14) C(16) 111.6(2) no
N(1) C(14) C(17) 112.5(2) no
N(1) C(14) H(12) 106.5 no
C(16) C(14) C(17) 112.7(2) no
C(16) C(14) H(12) 106.5 no
C(17) C(14) H(12) 106.5 no
N(1) C(15) C(18) 111.9(2) no
N(1) C(15) C(19) 111.6(2) no
N(1) C(15) H(13) 107.1 no
C(18) C(15) C(19) 111.6(2) no
C(18) C(15) H(13) 107.1 no
C(19) C(15) H(13) 107.1 no
C(14) C(16) H(14) 109.5 no
C(14) C(16) H(15) 109.5 no
C(14) C(16) H(16) 109.5 no
H(14) C(16) H(15) 109.5 no
H(14) C(16) H(16) 109.5 no
H(15) C(16) H(16) 109.5 no
C(14) C(17) H(17) 109.5 no
C(14) C(17) H(18) 109.5 no
C(14) C(17) H(19) 109.5 no
H(17) C(17) H(18) 109.5 no
H(17) C(17) H(19) 109.5 no
H(18) C(17) H(19) 109.5 no
C(15) C(18) H(20) 109.5 no
C(15) C(18) H(21) 109.5 no
C(15) C(18) H(22) 109.5 no
H(20) C(18) H(21) 109.5 no
H(20) C(18) H(22) 109.5 no
H(21) C(18) H(22) 109.5 no
C(15) C(19) H(23) 109.5 no
C(15) C(19) H(24) 109.5 no
C(15) C(19) H(25) 109.5 no
H(23) C(19) H(24) 109.5 no
H(23) C(19) H(25) 109.5 no
H(24) C(19) H(25) 109.5 no

loop_
_geom_bond_atom_site_label_1
_geom_bond_atom_site_label_2
_geom_bond_distance
_geom_bond_publ_flag
O(1) C(13) 1.230(2) no
N(1) C(13) 1.350(2) no
N(1) C(14) 1.482(2) no
N(1) C(15) 1.476(2) no
C(1) C(2) 1.390(3) no
C(1) C(9a) 1.378(3) no
C(1) H(1) 0.98 no
C(2) C(3) 1.375(3) no
C(2) H(2) 0.98 no
C(3) C(4) 1.391(3) no
C(3) H(3) 0.98 no
C(4) C(4a) 1.385(2) no
C(4) H(4) 0.98 no
C(4a) C(9a) 1.395(2) no
C(4a) C(10) 1.522(3) no
C(5) C(6) 1.390(3) no
C(5) C(10a) 1.384(3) no
C(5) H(5) 0.98 no
C(6) C(7) 1.379(3) no
C(6) H(6) 0.98 no
C(7) C(8) 1.384(3) no
C(7) H(7) 0.98 no
C(8) C(8a) 1.387(2) no
C(8) H(8) 0.98 no
C(8a) C(9) 1.521(2) no
C(8a) C(10a) 1.397(2) no
C(9a) C(9) 1.524(2) no
C(9) C(11) 1.533(3) no
C(9) H(9) 0.98 no
C(10) C(10a) 1.528(2) no
C(10) C(12) 1.521(2) no
C(10) H(10) 0.98 no
C(11) C(12) 1.326(2) no
C(11) C(13) 1.504(2) no
C(12) H(11) 0.98 no
C(14) C(16) 1.518(3) no
C(14) C(17) 1.512(3) no
C(14) H(12) 0.98 no
C(15) C(18) 1.520(3) no
C(15) C(19) 1.520(3) no
C(15) H(13) 0.98 no
C(16) H(14) 0.98 no
C(16) H(15) 0.98 no
C(16) H(16) 0.98 no
C(17) H(17) 0.98 no
C(17) H(18) 0.98 no
C(17) H(19) 0.98 no
C(18) H(20) 0.98 no
C(18) H(21) 0.98 no
C(18) H(22) 0.98 no
C(19) H(23) 0.98 no
C(19) H(24) 0.98 no
C(19) H(25) 0.98 no

loop_
_geom_contact_atom_site_label_1
_geom_contact_atom_site_label_2
_geom_contact_distance
_geom_contact_site_symmetry_2
_geom_contact_publ_flag
O(1) C(12) 3.400(2) 3_656 no
O(1) C(7) 3.432(3) 4 no
O(1) H(11) 2.5148 3_656 no
O(1) H(7) 2.6306 4 no
O(1) H(2) 2.7207 3_666 no
C(2) H(24) 2.9513 2_655 no
C(2) H(6) 2.9984 4 no
C(3) H(6) 2.7456 4 no
C(3) H(24) 2.9689 2_655 no
C(4) H(6) 2.9321 4 no
C(4) H(16) 2.9776 1_655 no
C(6) H(1) 2.8029 2_645 no
C(7) H(1) 2.7981 2_645 no
C(7) H(25) 2.9561 2_655 no
C(8) H(25) 2.9662 2_655 no
H(2) H(14) 2.2656 3_666 no
H(4) H(16) 2.5591 1_655 no
H(5) H(12) 2.6327 1_655 no
H(10) H(19) 2.4913 3_656 no
H(15) H(23) 2.5409 2 no

loop_
_geom_torsion_atom_site_label_1
_geom_torsion_atom_site_label_2
_geom_torsion_atom_site_label_3
_geom_torsion_atom_site_label_4
_geom_torsion
_geom_torsion_publ_flag
O(1) C(13) N(1) C(14) 1.5(3) no
O(1) C(13) N(1) C(15) -173.9(2) no
O(1) C(13) C(11) C(9) -109.2(2) no
O(1) C(13) C(11) C(12) 63.8(3) no
N(1) C(13) C(11) C(9) 69.2(2) no
N(1) C(13) C(11) C(12) -117.9(2) no
C(1) C(2) C(3) C(4) -0.6(3) no
C(1) C(9a) C(4a) C(4) -0.7(3) no
C(1) C(9a) C(4a) C(10) -177.6(2) no
C(1) C(9a) C(9) C(8a) 119.2(2) no
C(1) C(9a) C(9) C(11) -128.3(2) no
C(2) C(1) C(9a) C(4a) 0.9(3) no
C(2) C(1) C(9a) C(9) -175.5(2) no
C(2) C(3) C(4) C(4a) 0.9(3) no
C(3) C(2) C(1) C(9a) -0.3(3) no
C(3) C(4) C(4a) C(9a) -0.2(3) no
C(3) C(4) C(4a) C(10) 176.2(2) no
C(4) C(4a) C(9a) C(9) 176.2(2) no
C(4) C(4a) C(10) C(10a) -118.5(2) no
C(4) C(4a) C(10) C(12) 128.9(2) no
C(4a) C(9a) C(9) C(8a) -57.5(2) no
C(4a) C(9a) C(9) C(11) 55.1(2) no
C(4a) C(10) C(10a) C(5) 120.0(2) no
C(4a) C(10) C(10a) C(8a) -57.2(2) no
C(4a) C(10) C(12) C(11) 56.8(2) no
C(5) C(6) C(7) C(8) -0.8(3) no
C(5) C(10a) C(8a) C(8) -1.0(3) no
C(5) C(10a) C(8a) C(9) -178.5(2) no
C(5) C(10a) C(10) C(12) -127.9(2) no
C(6) C(5) C(10a) C(8a) 0.8(3) no
C(6) C(5) C(10a) C(10) -176.2(2) no
C(6) C(7) C(8) C(8a) 0.6(3) no
C(7) C(6) C(5) C(10a) 0.1(3) no
C(7) C(8) C(8a) C(9) 177.3(2) no
C(7) C(8) C(8a) C(10a) 0.3(3) no
C(8) C(8a) C(9) C(9a) -119.0(2) no
C(8) C(8a) C(9) C(11) 128.8(2) no
C(8) C(8a) C(10a) C(10) 176.4(2) no
C(8a) C(9) C(11) C(12) 56.4(2) no
C(8a) C(9) C(11) C(13) -130.0(2) no
C(8a) C(10a) C(10) C(12) 54.9(2) no
C(9a) C(4a) C(10) C(10a) 58.1(2) no
C(9a) C(4a) C(10) C(12) -54.5(2) no
C(9a) C(9) C(8a) C(10a) 58.3(2) no
C(9a) C(9) C(11) C(12) -54.4(2) no
C(9a) C(9) C(11) C(13) 119.2(2) no
C(9) C(8a) C(10a) C(10) -1.0(2) no
C(9) C(9a) C(4a) C(10) -0.7(2) no
C(9) C(11) C(12) C(10) -1.6(2) no
C(10) C(12) C(11) C(13) -175.1(2) no
C(10a) C(8a) C(9) C(11) -53.9(2) no
C(10a) C(10) C(12) C(11) -54.1(2) no
C(11) C(13) N(1) C(14) -176.7(2) no
C(11) C(13) N(1) C(15) 7.9(3) no
C(13) N(1) C(14) C(16) 63.5(2) no
C(13) N(1) C(14) C(17) -64.4(2) no
C(13) N(1) C(15) C(18) -117.1(2) no
C(13) N(1) C(15) C(19) 117.0(2) no
C(14) N(1) C(15) C(18) 67.4(2) no
C(14) N(1) C(15) C(19) -58.5(2) no
C(15) N(1) C(14) C(16) -120.9(2) no
C(15) N(1) C(14) C(17) 111.3(2) no
